data_2001520
loop_
_publ_author_name
'Bennett, M. A.'
'Berry, D. E.'
'Beveridge, K. A.'
'Browning, J.'
'Russow, M. P.'

_publ_section_title
;
 \m-Hydroxo diplatinum(II) complex containing bridging cyclometallated
 1,3-bis(diphenylphosphino)propane as the tetrafluoroborate salt
;
_journal_issue 7
_journal_name_full 'Acta Crystallographica Section C'
_journal_page_first 1320
_journal_page_last 1322
_journal_paper_doi 10.1107/S0108270193000010
_journal_volume 49
_journal_year 1993
_chemical_formula_moiety 'C54 H51 O1 P4 Pt2 1+, B1 F4 1-, 2(C1 H2 Cl2)'
_chemical_formula_structural '(Pt(C6H4)(C6H5)P(CH2)3P(C6H5))2OH+ BF4-'
_chemical_formula_sum 'C56 H55 B Cl4 F4 O P4 Pt2'
_chemical_formula_weight 1486.74
_chemical_name_systematic
;iucr:
bis-\m-(2-{[(diphenylphosphino)propyl](phenyl)phosphino}phenyl)-
1\kC^1^:2\k^2^P,P';1\k^2^P,P':2\kC^1^-\m-hydroxo-diplatinum(II)
tetrafluoroborate
 bis(dichloromethane)
 solvate
author:
\mHydroxy-bis(1-(diphenylphosphino)-3-(\m-ortho-phenyl,
 phenylphosphino)propane
platinum(II)) tetrafluoroborate disolvate
 (solvent=dichloromethane).
;
_space_group_IT_number 14
_symmetry_cell_setting monoclinic
_symmetry_space_group_name_Hall '-P 2yab'
_symmetry_space_group_name_H-M 'P 1 21/a 1'
_cell_angle_alpha 90.0
_cell_angle_beta 112.390(10)
_cell_angle_gamma 90.0
_cell_formula_units_Z 4
_cell_length_a 25.008(4)
_cell_length_b 14.045(2)
_cell_length_c 17.378(3)
_cell_measurement_reflns_used 24
_cell_measurement_temperature 293
_cell_measurement_theta_max 24
_cell_measurement_theta_min 12
_cell_volume 5643.7(16)
_computing_cell_refinement Nonius
_computing_data_collection Nonius
_computing_data_reduction 'NEWCRYS2 (Bushnell, 1988)'
_computing_molecular_graphics 'ORTEPII (Johnson, 1976)'
_computing_structure_refinement shelx76
_computing_structure_solution 'shelx76 (Sheldrick, 1976)'
_diffrn_ambient_temperature 293
_diffrn_measurement_device 'Enraf-Nonius CAD4 diffractometer'
_diffrn_measurement_method \w/2\q
_diffrn_radiation_monochromator none
_diffrn_radiation_source xray_tube
_diffrn_radiation_type 'Mo K\a'
_diffrn_radiation_wavelength 0.71069
_diffrn_reflns_limit_h_max 29
_diffrn_reflns_limit_h_min -29
_diffrn_reflns_limit_k_max 16
_diffrn_reflns_limit_k_min 0
_diffrn_reflns_limit_l_max 19
_diffrn_reflns_limit_l_min 0
_diffrn_reflns_number 9461
_diffrn_reflns_reduction_process 'Lorentz polarization, absorption, scaling'
_diffrn_reflns_theta_max 25
_diffrn_reflns_theta_min 0
_diffrn_standards_decay_% 0
_diffrn_standards_interval_time 60
_diffrn_standards_number 3
_exptl_absorpt_coefficient_mu 5.357
_exptl_absorpt_correction_T_max 1.0
_exptl_absorpt_correction_T_min 0.48
_exptl_absorpt_correction_type 'EMPABS (North, Phillips & Mathews, 1968)'
_exptl_crystal_colour colourless
_exptl_crystal_density_diffrn 1.75
_exptl_crystal_density_meas 1.74
_exptl_crystal_density_method flotation
_exptl_crystal_description block
_exptl_crystal_F_000 2828
_exptl_crystal_size_max 1.02
_exptl_crystal_size_mid 0.67
_exptl_crystal_size_min 0.65
_refine_diff_density_max 2.79
_refine_diff_density_min -1.82
_refine_ls_goodness_of_fit_obs 1.8532
_refine_ls_hydrogen_treatment noref
_refine_ls_matrix_type diagonal
_refine_ls_number_constraints 10
_refine_ls_number_parameters 320
_refine_ls_number_reflns 6803
_refine_ls_number_restraints 3\s
_refine_ls_R_factor_obs .0597
_refine_ls_shift/esd_max .027
_refine_ls_shift/esd_mean .006
_refine_ls_structure_factor_coef F
_refine_ls_weighting_details 'w = 1/[\s^2^(F) + 0.001F^2^]'
_refine_ls_weighting_scheme calc
_refine_ls_wR_factor_obs .0619
_reflns_number_observed 6803
_reflns_number_total 9193
_reflns_observed_criterion >3\s(I)
_cod_data_source_file cd1032.cif
_cod_data_source_block BBB
_cod_depositor_comments
;
 Marking attached hydrogen atoms.

 Antanas Vaitkus,
 2017-10-20

The following automatic conversions were performed:

'_refine_ls_weighting_scheme' value '1/[\s^2^(F) + 0.001F^2^]' was
changed to 'calc'. New tag '_refine_ls_weighting_details' was
created. The value of the new tag was set to 'w = 1/[\s^2^(F) +
0.001F^2^]'.

Automatic conversion script
Id: cif_fix_values 3143 2015-03-26 13:38:13Z robertas 
;
_cod_original_cell_volume 5643.6
_cod_original_sg_symbol_H-M P2~1~/a
_cod_database_code 2001520

loop_
_symmetry_equiv_pos_as_xyz
x,y,z
1/2-x,1/2+y,-z
-x,-y,-z
1/2+x,1/2-y,z

loop_
_atom_site_aniso_label
_atom_site_aniso_U_11
_atom_site_aniso_U_22
_atom_site_aniso_U_33
_atom_site_aniso_U_12
_atom_site_aniso_U_13
_atom_site_aniso_U_23
_atom_site_aniso_type_symbol
Pt1 .0320(3) .0252(3) .0256(3) -.0007(2) .0078(2) .0015(2) Pt
Pt2 .0322(3) .0253(3) .0294(3) -.0008(2) .0133(2) .0007(2) Pt
P1 .042(2) .027(2) .030(2) -.0030(10) .009(2) .002(2) P
P2 .036(2) .032(2) .035(2) -.0040(10) .011(2) -.001(2) P
P3 .036(2) .031(2) .029(2) .0010(10) .0080(10) .002(2) P
P4 .036(2) .032(2) .033(2) .0020(10) .017(2) .005(2) P
O1 .049(5) .023(5) .030(5) .006(4) .020(4) .004(4) O

loop_
_atom_site_label
_atom_site_fract_x
_atom_site_fract_y
_atom_site_fract_z
_atom_site_U_iso_or_equiv
_atom_site_thermal_displace_type
_atom_site_calc_flag
_atom_site_calc_attached_atom
_atom_site_refinement_flags
_atom_site_disorder_group
_atom_site_type_symbol
_atom_site_attached_hydrogens
Pt1 .42714(2) .30169(4) .27884(3) .0285(2) Uani ? ? ? ? Pt 0
Pt2 .39028(2) .10719(4) .26896(3) .0285(2) Uani ? ? ? ? Pt 0
P1 .4091(2) .4062(3) .1767(2) .0340(10) Uani ? ? ? ? P 0
P2 .3268(2) .0328(3) .1608(2) .0350(10) Uani ? ? ? ? P 0
P3 .3413(2) .3299(3) .2961(2) .0330(10) Uani ? ? ? ? P 0
P4 .4707(2) .0755(3) .2374(2) .0330(10) Uani ? ? ? ? P 0
O1 .4448(4) .1932(6) .3715(6) .032(4) Uani ? ? ? ? O 1
C1 .3164(5) .2263(10) .3370(9) .035(3) Uiso ? ? ? ? C 0
C2 .3301(5) .1362(9) .3205(8) .033(3) Uiso ? ? ? ? C 0
C3 .3073(6) .0586(10) .3524(9) .040(3) Uiso ? ? ? ? C 1
C4 .2713(6) .0756(11) .3965(10) .046(4) Uiso ? ? ? ? C 1
C5 .2588(6) .1697(11) .4114(10) .047(4) Uiso ? ? ? ? C 1
C6 .2799(7) .2446(11) .3814(10) .049(4) Uiso ? ? ? ? C 1
C7 .5202(6) .1766(10) .2540(9) .036(3) Uiso ? ? ? ? C 0
C8 .5060(5) .2669(10) .2742(8) .034(3) Uiso ? ? ? ? C 0
C9 .5490(6) .3396(11) .2890(10) .043(4) Uiso ? ? ? ? C 1
C10 .6034(6) .3197(10) .2883(10) .042(3) Uiso ? ? ? ? C 1
C11 .6152(6) .2295(11) .2632(10) .045(4) Uiso ? ? ? ? C 1
C12 .5738(6) .1566(11) .2474(10) .045(4) Uiso ? ? ? ? C 1
C13 .2803(6) .3602(10) .2026(9) .037(3) Uiso ? ? ? ? C 2
C14 .2931(6) .4463(11) .1542(10) .049(4) Uiso ? ? ? ? C 2
C15 .3314(6) .4198(11) .1080(9) .042(3) Uiso ? ? ? ? C 2
C16 .4596(6) .0337(10) .1339(9) .042(3) Uiso ? ? ? ? C 2
C17 .4099(6) -.0446(11) .1015(10) .049(4) Uiso ? ? ? ? C 2
C18 .3503(7) .0049(11) .0732(10) .050(4) Uiso ? ? ? ? C 2
C19 .3485(6) .4277(10) .3704(9) .039(3) Uiso ? ? ? ? C 0
C20 .4007(7) .4307(12) .4392(11) .057(4) Uiso ? ? ? ? C 1
C21 .4081(9) .5045(16) .5008(14) .083(6) Uiso ? ? ? ? C 1
C22 .3623(9) .5724(15) .4862(14) .077(6) Uiso ? ? ? ? C 1
C23 .3113(8) .5641(15) .4204(13) .073(5) Uiso ? ? ? ? C 1
C24 .3051(7) .4911(13) .3590(11) .059(4) Uiso ? ? ? ? C 1
C25 .4412(6) .3732(10) .1028(9) .040(3) Uiso ? ? ? ? C 0
C26 .4173(7) .2934(12) .0526(12) .059(4) Uiso ? ? ? ? C 1
C27 .4422(9) .2589(15) -.0049(14) .078(6) Uiso ? ? ? ? C 1
C28 .4902(9) .3070(15) -.0068(14) .080(6) Uiso ? ? ? ? C 1
C29 .5156(8) .3845(14) .0422(12) .068(5) Uiso ? ? ? ? C 1
C30 .4906(7) .4194(12) .0980(11) .055(4) Uiso ? ? ? ? C 1
C31 .4332(5) .5275(10) .2125(9) .035(3) Uiso ? ? ? ? C 0
C32 .4551(7) .5472(11) .2969(10) .050(4) Uiso ? ? ? ? C 1
C33 .4737(8) .6400(14) .3308(13) .069(5) Uiso ? ? ? ? C 1
C34 .4686(7) .7119(13) .2688(12) .062(5) Uiso ? ? ? ? C 1
C35 .4446(8) .6941(13) .1822(12) .064(5) Uiso ? ? ? ? C 1
C36 .4267(7) .5981(12) .1536(11) .058(4) Uiso ? ? ? ? C 1
C37 .5143(5) -.0167(10) .3088(9) .036(3) Uiso ? ? ? ? C 0
C38 .5579(6) -.0638(11) .2946(10) .048(4) Uiso ? ? ? ? C 1
C39 .5950(7) -.1231(12) .3567(11) .057(4) Uiso ? ? ? ? C 1
C40 .5862(8) -.1431(14) .4287(12) .065(5) Uiso ? ? ? ? C 1
C41 .5418(7) -.1010(12) .4411(11) .057(4) Uiso ? ? ? ? C 1
C42 .5039(6) -.0340(11) .3808(10) .044(4) Uiso ? ? ? ? C 1
C43 .3037(6) -.0822(11) .1834(10) .043(3) Uiso ? ? ? ? C 0
C44 .2477(7) -.1175(11) .1334(10) .046(4) Uiso ? ? ? ? C 1
C45 .2315(7) -.2101(11) .1471(11) .052(4) Uiso ? ? ? ? C 1
C46 .2715(7) -.2654(12) .2111(11) .053(4) Uiso ? ? ? ? C 1
C47 .3252(8) -.2306(13) .2622(12) .061(5) Uiso ? ? ? ? C 1
C48 .3408(7) -.1391(11) .2458(10) .050(4) Uiso ? ? ? ? C 1
C49 .2602(6) .1017(10) .1085(10) .043(3) Uiso ? ? ? ? C 0
C50 .2195(7) .1078(11) .1464(10) .049(4) Uiso ? ? ? ? C 1
C51 .1700(8) .1653(13) .1121(12) .062(5) Uiso ? ? ? ? C 1
C52 .1619(7) .2188(13) .0400(11) .059(4) Uiso ? ? ? ? C 1
C53 .2031(7) .2144(12) -.0010(11) .058(4) Uiso ? ? ? ? C 1
C54 .2526(7) .1527(11) .0347(10) .049(4) Uiso ? ? ? ? C 1
Cl1 .4174(3) -.1682(5) .4840(5) .111(2) Uiso ? ? ? ? Cl 0
Cl2 .3015(3) -.1663(5) .4767(5) .108(2) Uiso ? ? ? ? Cl 0
Cl3 .1217(4) -.0654(7) .1935(7) .163(3) Uiso ? ? ? ? Cl 0
Cl4 .1438(4) -.1164(7) .3629(7) .165(4) Uiso ? ? ? ? Cl 0
C55 .3740(11) -.1209(18) .5321(16) .103(8) Uiso ? ? ? ? C 2
C56 .151(2) -.156(3) .279(3) .23(2) Uiso ? ? ? ? C 2
B1 .3608(4) .0656(7) .8486(6) .153(3) Uiso ? ? ? ? B 0
F1 .3348(6) .0867(10) .9031(8) .153(3) Uiso ? ? ? ? F 0
F2 .4172(4) .0400(10) .8923(8) .153(3) Uiso ? ? ? ? F 0
F3 .3321(6) -.0082(8) .7982(8) .153(3) Uiso ? ? ? ? F 0
F4 .3592(6) .1439(8) .8007(8) .153(3) Uiso ? ? ? ? F 0

loop_
_atom_type_symbol
_atom_type_description
_atom_type_scat_dispersion_real
_atom_type_scat_dispersion_imag
_atom_type_scat_source
C ? .002 .002 International_Tables_Vol_IV_Table_2.3.1
B ? .000 .001 International_Tables_Vol_IV_Table_2.3.1
Cl ? .132 .159 International_Tables_Vol_IV_Table_2.3.1
F ? .014 .010 International_Tables_Vol_IV_Table_2.3.1
O ? .008 .006 International_Tables_Vol_IV_Table_2.3.1
P ? .090 .095 International_Tables_Vol_IV_Table_2.3.1
Pt ? -2.352 8.388 International_Tables_Vol_IV_Table_2.3.1

loop_
_geom_angle_atom_site_label_1
_geom_angle_atom_site_label_2
_geom_angle_atom_site_label_3
_geom_angle_site_symmetry_1
_geom_angle_site_symmetry_2
_geom_angle_site_symmetry_3
_geom_angle
_geom_angle_publ_flag
P1 Pt1 Pt2 . . . 128.40(10) yes
P3 Pt1 Pt2 . . . 83.00(10) yes
P3 Pt1 P1 . . . 94.30(10) yes
O1 Pt1 Pt2 . . . 48.3(2) yes
O1 Pt1 P1 . . . 176.0(2) yes
O1 Pt1 P3 . . . 87.7(2) yes
C8 Pt1 Pt2 . . . 93.6(4) yes
C8 Pt1 P1 . . . 91.8(4) yes
C8 Pt1 P3 . . . 173.9(4) yes
C8 Pt1 O1 . . . 86.2(4) yes
P2 Pt2 Pt1 . . . 127.80(10) yes
P4 Pt2 Pt1 . . . 84.80(10) yes
P4 Pt2 P2 . . . 96.70(10) yes
O1 Pt2 Pt1 . . . 47.8(2) yes
O1 Pt2 P2 . . . 173.2(2) yes
O1 Pt2 P4 . . . 88.3(2) yes
C2 Pt2 Pt1 . . . 93.2(4) yes
C2 Pt2 P2 . . . 93.2(4) yes
C2 Pt2 P4 . . . 168.9(4) yes
C2 Pt2 O1 . . . 82.4(4) yes
C15 P1 Pt1 . . . 115.2(5) no
C25 P1 Pt1 . . . 112.8(5) no
C25 P1 C15 . . . 102.0(7) no
C31 P1 Pt1 . . . 113.9(5) no
C31 P1 C15 . . . 104.5(6) no
C31 P1 C25 . . . 107.5(6) no
C18 P2 Pt2 . . . 116.3(5) no
C43 P2 Pt2 . . . 115.1(5) no
C43 P2 C18 . . . 102.4(7) no
C49 P2 Pt2 . . . 113.2(5) no
C49 P2 C18 . . . 102.4(7) no
C49 P2 C43 . . . 105.9(7) no
C1 P3 Pt1 . . . 112.6(4) yes
C13 P3 Pt1 . . . 115.6(5) no
C13 P3 C1 . . . 103.9(6) no
C19 P3 Pt1 . . . 111.7(4) no
C19 P3 C1 . . . 106.1(7) no
C19 P3 C13 . . . 106.1(6) no
C7 P4 Pt2 . . . 114.2(5) yes
C16 P4 Pt2 . . . 118.6(5) no
C16 P4 C7 . . . 104.2(7) no
C37 P4 Pt2 . . . 108.7(4) no
C37 P4 C7 . . . 104.4(6) no
C37 P4 C16 . . . 105.6(7) no
Pt2 O1 Pt1 . . . 83.9(3) yes
C2 C1 P3 . . . 120.2(10) yes
C6 C1 P3 . . . 116.7(11) no
C6 C1 C2 . . . 123.0(13) no
C1 C2 Pt2 . . . 123.8(10) no
C3 C2 Pt2 . . . 118.7(10) no
C3 C2 C1 . . . 116.8(12) no
C4 C3 C2 . . . 120.8(13) no
C5 C4 C3 . . . 119.5(14) no
C6 C5 C4 . . . 120.7(14) no
C5 C6 C1 . . . 119.1(14) no
C8 C7 P4 . . . 121.4(10) yes
C12 C7 P4 . . . 116.0(11) no
C12 C7 C8 . . . 122.6(13) no
C7 C8 Pt1 . . . 124.3(10) no
C9 C8 Pt1 . . . 119.1(10) no
C9 C8 C7 . . . 116.5(12) no
C10 C9 C8 . . . 121.5(13) no
C11 C10 C9 . . . 120.3(13) no
C12 C11 C10 . . . 119.4(13) no
C11 C12 C7 . . . 119.3(14) no
C14 C13 P3 . . . 112.8(10) no
C15 C14 C13 . . . 113.1(12) no
C14 C15 P1 . . . 113.7(11) no
C17 C16 P4 . . . 112.2(10) no
C18 C17 C16 . . . 109.2(12) no
C17 C18 P2 . . . 113.6(11) no
C20 C19 P3 . . . 115.5(11) no
C24 C19 P3 . . . 121.8(12) no
C24 C19 C20 . . . 122.7(15) no
C21 C20 C19 . . . 117.9(16) no
C22 C21 C20 . . . 118.4(19) no
C23 C22 C21 . . . 122.(2) no
C24 C23 C22 . . . 119.0(18) no
C23 C24 C19 . . . 120.2(16) no
C26 C25 P1 . . . 116.5(11) no
C30 C25 P1 . . . 123.4(12) no
C30 C25 C26 . . . 120.0(14) no
C27 C26 C25 . . . 120.2(16) no
C28 C27 C26 . . . 117.1(19) no
C29 C28 C27 . . . 125.(2) no
C30 C29 C28 . . . 118.2(17) no
C29 C30 C25 . . . 119.8(16) no
C32 C31 P1 . . . 119.3(11) no
C36 C31 P1 . . . 118.9(11) no
C36 C31 C32 . . . 121.8(14) no
C33 C32 C31 . . . 123.5(15) no
C34 C33 C32 . . . 113.9(17) no
C35 C34 C33 . . . 123.4(17) no
C36 C35 C34 . . . 118.7(17) no
C35 C36 C31 . . . 118.6(16) no
C38 C37 P4 . . . 121.6(11) no
C42 C37 P4 . . . 117.7(10) no
C42 C37 C38 . . . 120.6(13) no
C39 C38 C37 . . . 119.1(15) no
C40 C39 C38 . . . 122.1(16) no
C41 C40 C39 . . . 118.9(18) no
C42 C41 C40 . . . 121.2(16) no
C41 C42 C37 . . . 117.8(13) no
C44 C43 P2 . . . 119.9(11) no
C48 C43 P2 . . . 120.9(11) no
C48 C43 C44 . . . 119.1(14) no
C45 C44 C43 . . . 119.8(14) no
C46 C45 C44 . . . 118.5(15) no
C47 C46 C45 . . . 122.3(16) no
C48 C47 C46 . . . 118.0(17) no
C47 C48 C43 . . . 122.3(15) no
C50 C49 P2 . . . 118.7(12) no
C54 C49 P2 . . . 119.8(11) no
C54 C49 C50 . . . 121.4(14) no
C51 C50 C49 . . . 120.9(15) no
C52 C51 C50 . . . 119.2(16) no
C53 C52 C51 . . . 121.5(16) no
C54 C53 C52 . . . 117.8(16) no
C53 C54 C49 . . . 119.2(14) no
Cl2 C55 Cl1 . . . 107.1(14) no
Cl4 C56 Cl3 . . . 109.(3) no
F2 B1 F1 . . . 109.50(10) no
F3 B1 F1 . . . 109.50(10) no
F3 B1 F2 . . . 109.50(10) no
F4 B1 F1 . . . 109.50(10) no
F4 B1 F2 . . . 109.50(10) no
F4 B1 F3 . . . 109.50(10) no

loop_
_geom_bond_atom_site_label_1
_geom_bond_atom_site_label_2
_geom_bond_site_symmetry_1
_geom_bond_site_symmetry_2
_geom_bond_distance
_geom_bond_publ_flag
Pt2 Pt1 . . 2.8670(10) yes
P1 Pt1 . . 2.211(4) yes
P3 Pt1 . . 2.312(4) yes
O1 Pt1 . . 2.137(8) yes
C8 Pt1 . . 2.063(13) yes
P2 Pt2 . . 2.206(4) yes
P4 Pt2 . . 2.318(3) yes
O1 Pt2 . . 2.153(9) yes
C2 Pt2 . . 2.062(13) yes
C15 P1 . . 1.862(15) yes
C25 P1 . . 1.814(15) yes
C31 P1 . . 1.835(14) yes
C18 P2 . . 1.870(16) yes
C43 P2 . . 1.808(15) yes
C49 P2 . . 1.840(15) yes
C1 P3 . . 1.830(14) yes
C13 P3 . . 1.805(14) yes
C19 P3 . . 1.845(15) yes
C7 P4 . . 1.833(14) yes
C16 P4 . . 1.809(15) yes
C37 P4 . . 1.837(14) yes
C2 C1 . . 1.370(18) no
C6 C1 . . 1.42(2) no
C3 C2 . . 1.435(19) no
C4 C3 . . 1.41(2) no
C5 C4 . . 1.40(2) no
C6 C5 . . 1.37(2) no
C8 C7 . . 1.397(18) no
C12 C7 . . 1.418(19) no
C9 C8 . . 1.434(19) no
C10 C9 . . 1.394(19) no
C11 C10 . . 1.41(2) no
C12 C11 . . 1.41(2) no
C14 C13 . . 1.57(2) no
C15 C14 . . 1.51(2) no
C17 C16 . . 1.59(2) no
C18 C17 . . 1.55(2) no
C20 C19 . . 1.39(2) no
C24 C19 . . 1.36(2) no
C21 C20 . . 1.45(3) no
C22 C21 . . 1.44(3) no
C23 C22 . . 1.36(3) no
C24 C23 . . 1.45(3) no
C26 C25 . . 1.41(2) no
C30 C25 . . 1.43(2) no
C27 C26 . . 1.45(3) no
C28 C27 . . 1.39(3) no
C29 C28 . . 1.38(3) no
C30 C29 . . 1.43(2) no
C32 C31 . . 1.38(2) no
C36 C31 . . 1.39(2) no
C33 C32 . . 1.44(2) no
C34 C33 . . 1.45(3) no
C35 C34 . . 1.41(3) no
C36 C35 . . 1.45(2) no
C38 C37 . . 1.377(19) no
C42 C37 . . 1.390(19) no
C39 C38 . . 1.40(2) no
C40 C39 . . 1.38(2) no
C41 C40 . . 1.35(2) no
C42 C41 . . 1.46(2) no
C44 C43 . . 1.43(2) no
C48 C43 . . 1.38(2) no
C45 C44 . . 1.41(2) no
C46 C45 . . 1.41(2) no
C47 C46 . . 1.39(2) no
C48 C47 . . 1.40(2) no
C50 C49 . . 1.41(2) no
C54 C49 . . 1.42(2) no
C51 C50 . . 1.41(2) no
C52 C51 . . 1.41(2) no
C53 C52 . . 1.46(2) no
C54 C53 . . 1.44(2) no
C55 Cl1 . . 1.73(3) no
C55 Cl2 . . 1.81(3) no
C56 Cl3 . . 1.87(5) no
C56 Cl4 . . 1.64(5) no
F1 B1 . . 1.3700(10) no
F2 B1 . . 1.3700(10) no
F3 B1 . . 1.3700(10) no
F4 B1 . . 1.3700(10) no

loop_
_geom_contact_atom_site_label_1
_geom_contact_atom_site_label_2
_geom_contact_distance
_geom_contact_site_symmetry_1
_geom_contact_site_symmetry_2
_geom_contact_publ_flag
C41 O1 3.396 . -1_656 no
Cl1 O1 3.421 . -1_656 no
Cl2 C5 3.686 . 2_546 no
C10 C5 3.656 . -2_665 no
Cl2 C6 3.949 . 2_546 no
Cl3 C10 3.925 . -2_565 no
C51 C11 3.698 . -2_565 no
C55 C12 3.578 . -1_656 no
F3 C12 3.452 . -1_656 no
F3 C13 3.360 . 2_546 no
F1 C14 3.561 . 2_546 no
F3 C14 3.587 . 2_546 no
F2 C16 3.441 . -1_656 no
F1 C18 3.052 . 1_556 no
Cl4 C20 4.049 . 2_546 no
Cl4 C21 3.536 . 2_546 no
Cl1 C22 3.901 . 1_545 no
Cl2 C22 3.952 . 1_545 no
Cl4 C22 3.770 . 2_546 no
Cl2 C23 3.941 . 1_545 no
F3 C24 3.476 . 2_546 no
F1 C27 3.513 . 1_556 no
F2 C27 3.489 . 1_556 no
F4 C27 3.600 . 1_556 no
Cl3 C27 3.920 . 2_545 no
Cl3 C28 3.825 . 2_545 no
C29 C29 3.521 . -1_665 no
C30 C29 3.639 . -1_665 no
C51 C29 3.649 . -2_565 no
Cl3 C29 3.883 . -2_565 no
Cl3 C30 3.683 . -2_565 no
C47 C34 3.634 . 1_545 no
C52 C36 3.661 . 2_545 no
C53 C36 3.697 . 2_545 no
C55 C37 3.645 . -1_656 no
F2 C38 3.544 . -1_656 no
F4 C38 3.304 . -1_656 no
F4 C39 3.353 . -1_656 no
Cl4 C39 3.845 . -2_555 no
Cl4 C40 4.005 . -2_555 no
Cl1 C41 4.002 . -1_656 no
C55 C41 3.690 . -1_656 no
Cl1 C42 3.732 . -1_656 no
C55 C42 3.581 . -1_656 no
C53 C45 3.661 . 2_555 no
F1 C45 3.248 . 2_556 no
F4 C45 3.425 . 2_556 no
F1 C46 3.362 . 2_556 no
F4 C46 3.441 . 2_556 no
F4 C56 3.103 . 2_556 no

loop_
_geom_torsion_atom_site_label_1
_geom_torsion_atom_site_label_2
_geom_torsion_atom_site_label_3
_geom_torsion_atom_site_label_4
_geom_torsion_site_symmetry_1
_geom_torsion_site_symmetry_2
_geom_torsion_site_symmetry_3
_geom_torsion_site_symmetry_4
_geom_torsion
_geom_torsion_publ_flag
? ? ? ? ? ? ? ? ? ?
